data_7251904
loop_
_publ_author_name
'Ben Mahmoud, Iteb'
'Alghamdi, Mashael A.'
'Lazreg Aref, Houda'
'Mhadhbi, Noureddine'
'Nasrallah, Hossam H.'
'Guesmi, Ahlem'
'Ben Hamadi, Naoufel'
'Walha, Sandra'
'Costantino, Ferdinando'
'Na\"ili, Houcine'

_publ_section_title
;
 Diethylenetriamine-driven assembly of a dimeric cadmium bromide hybrid
 and an organic bromide salt: structural, vibrational, optical, in silico
 study and biological insights
;
_journal_issue 23
_journal_name_full 'RSC Advances'
_journal_page_first 20526
_journal_page_last 20543
_journal_paper_doi 10.1039/D6RA02827F
_journal_volume 16
_journal_year 2026
_chemical_formula_moiety 'C4 H16 N3, 3(Br)'
_chemical_formula_sum 'C4 H16 Br3 N3'
_chemical_formula_weight 345.93
_space_group_crystal_system monoclinic
_space_group_IT_number 14
_space_group_name_Hall '-P 2ybc'
_space_group_name_H-M_alt 'P 1 21/c 1'
_atom_sites_solution_hydrogens geom
_audit_creation_date 2026-04-12
_audit_creation_method
;
Olex2 1.5
(compiled 2025.07.13 svn.rb7424aed for OlexSys, GUI svn.r7314)
;
_audit_update_record
;
2026-04-12 deposited with the CCDC.	2026-04-14 downloaded from the CCDC.
;
_cell_angle_alpha 90
_cell_angle_beta 93.211(8)
_cell_angle_gamma 90
_cell_formula_units_Z 4
_cell_length_a 6.2138(5)
_cell_length_b 19.5497(16)
_cell_length_c 8.9715(9)
_cell_measurement_reflns_used 6710
_cell_measurement_temperature 150.00(10)
_cell_measurement_theta_max 26.369
_cell_measurement_theta_min 3.085
_cell_volume 1088.13(17)
_computing_cell_refinement 'CrysAlisPro 1.171.41.112a (Rigaku OD, 2021)'
_computing_data_collection 'CrysAlisPro 1.171.41.112a (Rigaku OD, 2021)'
_computing_data_reduction 'CrysAlisPro 1.171.41.112a (Rigaku OD, 2021)'
_computing_molecular_graphics 'Olex2 1.5 (Dolomanov et al., 2009)'
_computing_publication_material 'Olex2 1.5 (Dolomanov et al., 2009)'
_computing_structure_refinement 'SHELXL 2018/3 (Sheldrick, 2015)'
_computing_structure_solution 'SHELXT 2018/2 (Sheldrick, 2018)'
_diffrn_ambient_temperature 150.15
_diffrn_detector_area_resol_mean 10.4685
_diffrn_detector_type Atlas
_diffrn_measured_fraction_theta_full 0.999
_diffrn_measured_fraction_theta_max 0.906
_diffrn_measurement_details
;
List of Runs (angles in degrees, time in seconds):

  # Type    Start    End  Width  t~exp~   \w     \q     \k     \f   Frames
#--------------------------------------------------------------------------
  1  \w    -21.00  39.00   1.00    7.03    --   11.34  77.00 -30.00   60
  2  \w    -17.00  84.00   1.00    7.03    --   11.34  57.00 -30.00  101
  3  \w    -62.00  39.00   1.00    7.03    --   11.34 -57.00-180.00  101
  4  \w    -98.00 -35.00   1.00    7.03    --  -10.40 178.00-120.00   63
  5  \w    -43.00  31.00   1.00    7.03    --  -10.40  77.00  60.00   74
  6  \w    -13.00  86.00   1.00    7.03    --   11.34  37.00-180.00   99
;
_diffrn_measurement_device 'four-circle diffractometer'
_diffrn_measurement_device_type 'Xcalibur, Atlas, Gemini ultra'
_diffrn_measurement_method '\w scans'
_diffrn_radiation_type MoK\a
_diffrn_radiation_wavelength 0.71073
_diffrn_reflns_av_R_equivalents 0.0692
_diffrn_reflns_av_unetI/netI 0.0443
_diffrn_reflns_Laue_measured_fraction_full 0.999
_diffrn_reflns_Laue_measured_fraction_max 0.906
_diffrn_reflns_limit_h_max 7
_diffrn_reflns_limit_h_min -7
_diffrn_reflns_limit_k_max 24
_diffrn_reflns_limit_k_min -24
_diffrn_reflns_limit_l_max 11
_diffrn_reflns_limit_l_min -11
_diffrn_reflns_number 14524
_diffrn_reflns_point_group_measured_fraction_full 0.999
_diffrn_reflns_point_group_measured_fraction_max 0.999
_diffrn_reflns_theta_full 25.242
_diffrn_reflns_theta_max 26.369
_diffrn_reflns_theta_min 3.085
_exptl_absorpt_coefficient_mu 11.070
_exptl_absorpt_correction_T_max 0.08500
_exptl_absorpt_correction_T_min 0.00900
_exptl_absorpt_correction_type multi-scan
_exptl_absorpt_process_details
;
CrysAlisPro 1.171.41.112a (Rigaku Oxford Diffraction, 2021)
Empirical absorption correction using spherical harmonics,
implemented in SCALE3 ABSPACK scaling algorithm.
;
_exptl_crystal_colour colourless
_exptl_crystal_colour_primary colourless
_exptl_crystal_density_diffrn 2.112
_exptl_crystal_description block
_exptl_crystal_F_000 664
_exptl_crystal_size_max 0.469
_exptl_crystal_size_mid 0.382
_exptl_crystal_size_min 0.223
_refine_diff_density_max 0.84
_refine_diff_density_min -1.04
_refine_diff_density_rms 0.172
_refine_ls_extinction_coef 0.0138(12)
_refine_ls_extinction_expression Fc^*^=kFc[1+0.001xFc^2^\l^3^/sin(2\q)]^-1/4^
_refine_ls_extinction_method 'SHELXL-2018/3 (Sheldrick 2018)'
_refine_ls_goodness_of_fit_ref 1.026
_refine_ls_hydrogen_treatment constr
_refine_ls_matrix_type full
_refine_ls_number_parameters 94
_refine_ls_number_reflns 2221
_refine_ls_number_restraints 6
_refine_ls_restrained_S_all 1.025
_refine_ls_R_factor_all 0.0417
_refine_ls_R_factor_gt 0.0357
_refine_ls_shift/su_max 0.004
_refine_ls_shift/su_mean 0.001
_refine_ls_structure_factor_coef Fsqd
_refine_ls_weighting_details 'w=1/[\s^2^(Fo^2^)+(0.0674P)^2^+7.2133P] where P=(Fo^2^+2Fc^2^)/3'
_refine_ls_weighting_scheme calc
_refine_ls_wR_factor_gt 0.0828
_refine_ls_wR_factor_ref 0.0876
_reflns_Friedel_coverage 0.000
_reflns_number_gt 1977
_reflns_number_total 2221
_reflns_threshold_expression 'I > 2\s(I)'
_cod_data_source_file d6ra02827f2.cif
_cod_data_source_block DETBR_publish
_cod_database_code 7251904
_shelx_shelxl_version_number 2018/3
_shelx_space_group_comment
;
The symmetry employed for this shelxl refinement is uniquely defined
by the following loop, which should always be used as a source of
symmetry information in preference to the above space-group names.
They are only intended as comments.
;
_olex2_refinement_description
;
1. Fixed Uiso
 At 1.2 times of:
  All C(H,H) groups, All N(H,H) groups, All N(H,H,H) groups
2. Uiso/Uaniso restraints and constraints
Uanis(C3) \\sim Ueq: with sigma of 0.005 and sigma for terminal atoms of 0.01
3.a Secondary CH2 refined with riding coordinates:
 N2(H2A,H2B), C1(H1D,H1E), C2(H2C,H2D), C3(H3D,H3E), C4(H4A,H4B)
3.b Idealised Me refined as rotating group:
 N1(H1A,H1B,H1C), N3(H3A,H3B,H3C)
;
_olex2_exptl_crystal_mounting_method 'The crystal was mounted on a nylon loop in perfluoroether oil'
_olex2_submission_original_sample_id DETZnBr
_olex2_submission_special_instructions 'No special instructions were received'
_oxdiff_exptl_absorpt_empirical_details
;
Empirical correction (ABSPACK) includes:
- Absorption correction using spherical harmonics
- Frame scaling
;

loop_
_space_group_symop_operation_xyz
'x, y, z'
'-x, y+1/2, -z+1/2'
'-x, -y, -z'
'x, -y-1/2, z-1/2'

loop_
_atom_site_label
_atom_site_type_symbol
_atom_site_fract_x
_atom_site_fract_y
_atom_site_fract_z
_atom_site_U_iso_or_equiv
_atom_site_adp_type
_atom_site_occupancy
_atom_site_site_symmetry_order
_atom_site_calc_flag
_atom_site_refinement_flags_posn
_atom_site_refinement_flags_adp
_atom_site_refinement_flags_occupancy
_atom_site_disorder_assembly
_atom_site_disorder_group
Br1 Br -0.18236(7) 0.34366(2) 0.03655(5) 0.02044(16) Uani 1 1 d . . . . .
Br2 Br 0.34182(7) 0.23927(2) 0.24856(5) 0.01848(16) Uani 1 1 d . . . . .
Br3 Br 0.83582(7) 0.53055(2) 0.29965(5) 0.01948(16) Uani 1 1 d . . . . .
N1 N 0.3116(5) 0.38664(18) 0.0113(4) 0.0169(8) Uani 1 1 d . . . . .
H1A H 0.445875 0.367883 0.016816 0.020 Uiso 1 1 calc R U . . .
H1B H 0.281969 0.403429 -0.082219 0.020 Uiso 1 1 calc R U . . .
H1C H 0.212883 0.354065 0.031646 0.020 Uiso 1 1 calc R U . . .
N2 N 0.5458(5) 0.39255(17) 0.3218(4) 0.0137(7) Uani 1 1 d . . . . .
H2A H 0.568395 0.354547 0.266218 0.016 Uiso 1 1 calc R U . . .
H2B H 0.644201 0.424542 0.297357 0.016 Uiso 1 1 calc R U . . .
N3 N 0.8422(6) 0.32187(19) 0.6646(4) 0.0187(8) Uani 1 1 d . . . . .
H3A H 0.964028 0.296072 0.674609 0.022 Uiso 1 1 calc R U . . .
H3B H 0.727758 0.296820 0.692611 0.022 Uiso 1 1 calc R U . . .
H3C H 0.857395 0.359614 0.723633 0.022 Uiso 1 1 calc R U . . .
C1 C 0.3022(7) 0.4430(2) 0.1215(5) 0.0180(9) Uani 1 1 d . . . . .
H1D H 0.163104 0.467255 0.104834 0.022 Uiso 1 1 calc R U . . .
H1E H 0.418817 0.476012 0.104055 0.022 Uiso 1 1 calc R U . . .
C2 C 0.3240(6) 0.4195(2) 0.2811(5) 0.0172(9) Uani 1 1 d . . . . .
H2C H 0.292866 0.458211 0.347577 0.021 Uiso 1 1 calc R U . . .
H2D H 0.216808 0.383086 0.296825 0.021 Uiso 1 1 calc R U . . .
C3 C 0.5836(7) 0.3749(2) 0.4825(5) 0.0190(9) Uani 1 1 d . U . . .
H3D H 0.472326 0.342269 0.512676 0.023 Uiso 1 1 calc R U . . .
H3E H 0.574045 0.416669 0.544193 0.023 Uiso 1 1 calc R U . . .
C4 C 0.8052(7) 0.3432(2) 0.5069(5) 0.0217(10) Uani 1 1 d . . . . .
H4A H 0.817013 0.302934 0.440821 0.026 Uiso 1 1 calc R U . . .
H4B H 0.916556 0.376743 0.481201 0.026 Uiso 1 1 calc R U . . .

loop_
_atom_site_aniso_label
_atom_site_aniso_U_11
_atom_site_aniso_U_22
_atom_site_aniso_U_33
_atom_site_aniso_U_23
_atom_site_aniso_U_13
_atom_site_aniso_U_12
Br1 0.0112(2) 0.0304(3) 0.0197(3) -0.00394(18) 0.00060(18) -0.00008(17)
Br2 0.0161(3) 0.0187(3) 0.0204(3) 0.00071(17) -0.00142(18) -0.00229(16)
Br3 0.0216(3) 0.0181(3) 0.0183(3) 0.00185(16) -0.00261(19) -0.00002(17)
N1 0.0128(18) 0.0243(19) 0.0132(19) 0.0008(15) -0.0039(14) -0.0006(14)
N2 0.0119(17) 0.0161(17) 0.0129(19) 0.0019(14) -0.0001(14) 0.0028(14)
N3 0.0140(18) 0.027(2) 0.015(2) 0.0030(16) -0.0008(15) -0.0009(15)
C1 0.017(2) 0.019(2) 0.018(2) 0.0014(17) -0.0032(18) 0.0047(18)
C2 0.012(2) 0.026(2) 0.013(2) -0.0010(18) 0.0001(17) 0.0046(17)
C3 0.023(2) 0.023(2) 0.011(2) 0.0012(17) 0.0005(17) 0.0022(18)
C4 0.022(2) 0.026(2) 0.017(2) 0.0069(18) 0.0008(19) 0.0045(19)

loop_
_atom_type_symbol
_atom_type_description
_atom_type_scat_dispersion_real
_atom_type_scat_dispersion_imag
_atom_type_scat_source
C C 0.0033 0.0016 'International Tables Vol C Tables 4.2.6.8 and 6.1.1.4'
H H 0.0000 0.0000 'International Tables Vol C Tables 4.2.6.8 and 6.1.1.4'
Br Br -0.2901 2.4595 'International Tables Vol C Tables 4.2.6.8 and 6.1.1.4'
N N 0.0061 0.0033 'International Tables Vol C Tables 4.2.6.8 and 6.1.1.4'

loop_
_exptl_crystal_face_index_h
_exptl_crystal_face_index_k
_exptl_crystal_face_index_l
_exptl_crystal_face_perp_dist
-2 0 -12 0.1115
2 0 12 0.1115
2 -27 0 0.2098
-2 27 0 0.2098
-3 -26 2 0.1571
-7 17 3 0.1833
7 15 0 0.1498
8 6 -6 0.1017

loop_
_geom_angle_atom_site_label_1
_geom_angle_atom_site_label_2
_geom_angle_atom_site_label_3
_geom_angle
_geom_angle_site_symmetry_1
_geom_angle_site_symmetry_3
_geom_angle_publ_flag
C1 N1 H1A 109.5 . . ?
C1 N1 H1B 109.5 . . ?
H1A N1 H1B 109.5 . . ?
C1 N1 H1C 109.5 . . ?
H1A N1 H1C 109.5 . . ?
H1B N1 H1C 109.5 . . ?
C3 N2 C2 114.2(3) . . ?
C3 N2 H2A 108.7 . . ?
C2 N2 H2A 108.7 . . ?
C3 N2 H2B 108.7 . . ?
C2 N2 H2B 108.7 . . ?
H2A N2 H2B 107.6 . . ?
C4 N3 H3A 109.5 . . ?
C4 N3 H3B 109.5 . . ?
H3A N3 H3B 109.5 . . ?
C4 N3 H3C 109.5 . . ?
H3A N3 H3C 109.5 . . ?
H3B N3 H3C 109.5 . . ?
N1 C1 C2 113.8(3) . . ?
N1 C1 H1D 108.8 . . ?
C2 C1 H1D 108.8 . . ?
N1 C1 H1E 108.8 . . ?
C2 C1 H1E 108.8 . . ?
H1D C1 H1E 107.7 . . ?
N2 C2 C1 111.8(3) . . ?
N2 C2 H2C 109.3 . . ?
C1 C2 H2C 109.3 . . ?
N2 C2 H2D 109.3 . . ?
C1 C2 H2D 109.3 . . ?
H2C C2 H2D 107.9 . . ?
N2 C3 C4 109.1(3) . . ?
N2 C3 H3D 109.9 . . ?
C4 C3 H3D 109.9 . . ?
N2 C3 H3E 109.9 . . ?
C4 C3 H3E 109.9 . . ?
H3D C3 H3E 108.3 . . ?
N3 C4 C3 110.1(4) . . ?
N3 C4 H4A 109.6 . . ?
C3 C4 H4A 109.6 . . ?
N3 C4 H4B 109.6 . . ?
C3 C4 H4B 109.6 . . ?
H4A C4 H4B 108.1 . . ?

loop_
_geom_bond_atom_site_label_1
_geom_bond_atom_site_label_2
_geom_bond_distance
_geom_bond_site_symmetry_2
_geom_bond_publ_flag
N1 C1 1.483(6) . ?
N1 H1A 0.9100 . ?
N1 H1B 0.9100 . ?
N1 H1C 0.9100 . ?
N2 C3 1.488(5) . ?
N2 C2 1.501(5) . ?
N2 H2A 0.9100 . ?
N2 H2B 0.9100 . ?
N3 C4 1.481(6) . ?
N3 H3A 0.9100 . ?
N3 H3B 0.9100 . ?
N3 H3C 0.9100 . ?
C1 C2 1.503(6) . ?
C1 H1D 0.9900 . ?
C1 H1E 0.9900 . ?
C2 H2C 0.9900 . ?
C2 H2D 0.9900 . ?
C3 C4 1.515(6) . ?
C3 H3D 0.9900 . ?
C3 H3E 0.9900 . ?
C4 H4A 0.9900 . ?
C4 H4B 0.9900 . ?

loop_
_geom_hbond_atom_site_label_D
_geom_hbond_atom_site_label_H
_geom_hbond_atom_site_label_A
_geom_hbond_distance_DH
_geom_hbond_distance_HA
_geom_hbond_distance_DA
_geom_hbond_angle_DHA
_geom_hbond_site_symmetry_A
_geom_hbond_publ_flag
N1 H1C Br1 0.91 2.47 3.203(3) 138.1 . yes
N1 H1A Br1 0.91 2.36 3.250(3) 167.8 1_655 yes
N1 H1B Br3 0.91 2.42 3.310(4) 166.6 3_665 yes
N2 H2A Br1 0.91 2.65 3.286(4) 127.3 1_655 yes
N2 H2A Br2 0.91 2.66 3.305(3) 128.9 . yes
N2 H2B Br3 0.91 2.39 3.257(3) 159.3 . yes
N3 H3B Br2 0.91 2.58 3.453(4) 162.0 4_566 yes
N3 H3A Br2 0.91 2.50 3.372(4) 160.5 4_666 yes

loop_
_geom_torsion_atom_site_label_1
_geom_torsion_atom_site_label_2
_geom_torsion_atom_site_label_3
_geom_torsion_atom_site_label_4
_geom_torsion
_geom_torsion_site_symmetry_1
_geom_torsion_site_symmetry_2
_geom_torsion_site_symmetry_3
_geom_torsion_site_symmetry_4
_geom_torsion_publ_flag
C3 N2 C2 C1 174.3(4) . . . . ?
N1 C1 C2 N2 68.0(5) . . . . ?
C2 N2 C3 C4 175.5(4) . . . . ?
N2 C3 C4 N3 -177.1(3) . . . . ?
